data_4067210
loop_
_publ_author_name
'Dureen, Meghan A.'
'Brown, Christopher C.'
'Stephan, Douglas W.'

_publ_section_title
;
 Deprotonation and Addition Reactions of Frustrated Lewis Pairs with
 Alkynes
;
_journal_issue 23
_journal_name_full Organometallics
_journal_page_first 6594
_journal_paper_doi 10.1021/om1009044
_journal_volume 29
_journal_year 2010
_chemical_formula_sum 'C88 H64 B2 F28 P2'
_chemical_formula_weight 1821.04
_chemical_name_systematic
; 
 ? 
;
_space_group_IT_number 15
_symmetry_cell_setting monoclinic
_symmetry_space_group_name_Hall '-C 2yc'
_symmetry_space_group_name_H-M 'C 1 2/c 1'
_atom_sites_solution_hydrogens geom
_atom_sites_solution_primary direct
_atom_sites_solution_secondary difmap
_audit_creation_method SHELXL-97
_cell_angle_alpha 90.00
_cell_angle_beta 96.190(4)
_cell_angle_gamma 90.00
_cell_formula_units_Z 4
_cell_length_a 20.9887(11)
_cell_length_b 20.5295(11)
_cell_length_c 18.5092(10)
_cell_measurement_temperature 150(2)
_cell_volume 7928.9(7)
_computing_structure_refinement 'SHELXL-97 (Sheldrick, 1997)'
_computing_structure_solution 'SHELXS-97 (Sheldrick, 1990)'
_diffrn_ambient_temperature 150(2)
_diffrn_measured_fraction_theta_full 0.996
_diffrn_measured_fraction_theta_max 0.996
_diffrn_radiation_monochromator graphite
_diffrn_radiation_source 'fine-focus sealed tube'
_diffrn_radiation_type MoK\a
_diffrn_radiation_wavelength 0.71073
_diffrn_reflns_av_R_equivalents 0.0420
_diffrn_reflns_av_sigmaI/netI 0.0287
_diffrn_reflns_limit_h_max 27
_diffrn_reflns_limit_h_min -27
_diffrn_reflns_limit_k_max 26
_diffrn_reflns_limit_k_min -25
_diffrn_reflns_limit_l_max 24
_diffrn_reflns_limit_l_min -24
_diffrn_reflns_number 66604
_diffrn_reflns_theta_full 27.60
_diffrn_reflns_theta_max 27.60
_diffrn_reflns_theta_min 1.71
_exptl_absorpt_coefficient_mu 0.172
_exptl_absorpt_correction_T_max 0.7456
_exptl_absorpt_correction_T_min 0.6856
_exptl_absorpt_correction_type empirical
_exptl_crystal_density_diffrn 1.523
_exptl_crystal_density_method 'not measured'
_exptl_crystal_F_000 3692
_exptl_crystal_size_max 0.18
_exptl_crystal_size_mid 0.13
_exptl_crystal_size_min 0.11
_refine_diff_density_max 2.052
_refine_diff_density_min -1.137
_refine_diff_density_rms 0.080
_refine_ls_extinction_method none
_refine_ls_goodness_of_fit_ref 1.043
_refine_ls_hydrogen_treatment constr
_refine_ls_matrix_type full
_refine_ls_number_parameters 555
_refine_ls_number_reflns 9158
_refine_ls_number_restraints 0
_refine_ls_restrained_S_all 1.043
_refine_ls_R_factor_all 0.0776
_refine_ls_R_factor_gt 0.0597
_refine_ls_shift/su_max 0.000
_refine_ls_shift/su_mean 0.000
_refine_ls_structure_factor_coef Fsqd
_refine_ls_weighting_details 'calc w=1/[\s^2^(Fo^2^)+(0.0870P)^2^+22.5066P] where P=(Fo^2^+2Fc^2^)/3'
_refine_ls_weighting_scheme calc
_refine_ls_wR_factor_gt 0.1595
_refine_ls_wR_factor_ref 0.1742
_reflns_number_gt 7100
_reflns_number_total 9158
_reflns_threshold_expression >2sigma(I)
_cod_data_source_file om1009044_si_002.cif
_cod_data_source_block '[(H)CC(Ph)Mes2PC6F4B(C6F5)2]2'
_cod_original_sg_symbol_H-M C2/c
_cod_database_code 4067210

loop_
_symmetry_equiv_pos_as_xyz
'x, y, z'
'-x, y, -z+1/2'
'x+1/2, y+1/2, z'
'-x+1/2, y+1/2, -z+1/2'
'-x, -y, -z'
'x, -y, z-1/2'
'-x+1/2, -y+1/2, -z'
'x+1/2, -y+1/2, z-1/2'

loop_
_atom_site_label
_atom_site_type_symbol
_atom_site_fract_x
_atom_site_fract_y
_atom_site_fract_z
_atom_site_U_iso_or_equiv
_atom_site_adp_type
_atom_site_occupancy
_atom_site_symmetry_multiplicity
_atom_site_calc_flag
_atom_site_refinement_flags
P1 P 0.28242(3) 0.20867(3) 0.22399(3) 0.01775(14) Uani 1 1 d .
B1 B 0.23578(13) 0.08414(13) 0.03573(14) 0.0188(5) Uani 1 1 d .
F2 F 0.16710(6) 0.32490(7) 0.00767(7) 0.0221(3) Uani 1 1 d .
F4 F 0.39330(7) 0.29915(8) 0.17215(8) 0.0287(3) Uani 1 1 d .
F1 F 0.17450(7) 0.24575(7) 0.11525(8) 0.0240(3) Uani 1 1 d .
F14 F 0.21164(9) -0.06125(8) 0.01212(10) 0.0381(4) Uani 1 1 d .
F5 F 0.31644(8) -0.00361(8) 0.13212(8) 0.0330(4) Uani 1 1 d .
F3 F 0.38432(7) 0.38319(8) 0.07140(8) 0.0334(4) Uani 1 1 d .
F9 F 0.28098(10) 0.05883(8) -0.11393(8) 0.0423(5) Uani 1 1 d .
F12 F 0.00472(9) -0.05948(11) 0.08005(12) 0.0569(6) Uani 1 1 d .
F6 F 0.42558(9) -0.05857(9) 0.10738(11) 0.0486(5) Uani 1 1 d .
F7 F 0.46402(10) -0.05753(10) -0.02858(13) 0.0560(6) Uani 1 1 d .
F13 F 0.10455(10) -0.12271(9) 0.02939(10) 0.0481(5) Uani 1 1 d .
F8 F 0.38803(12) 0.00140(10) -0.13824(11) 0.0593(6) Uani 1 1 d .
F10 F 0.11619(8) 0.13682(8) 0.07328(9) 0.0317(4) Uiso 1 1 d .
F11 F 0.01141(10) 0.07178(10) 0.09944(11) 0.0484(5) Uiso 1 1 d .
C11 C 0.22564(11) 0.31901(11) 0.04531(12) 0.0179(4) Uani 1 1 d .
C13 C 0.33102(12) 0.34808(12) 0.07584(13) 0.0225(5) Uani 1 1 d .
C10 C 0.22868(11) 0.27603(11) 0.10261(12) 0.0185(4) Uani 1 1 d .
C2 C 0.24480(11) 0.13659(11) 0.17585(12) 0.0180(4) Uani 1 1 d .
C14 C 0.33585(12) 0.30376(12) 0.13304(13) 0.0211(5) Uani 1 1 d .
C27 C 0.23397(13) 0.23472(12) 0.29494(13) 0.0244(5) Uani 1 1 d .
C1 C 0.26214(11) 0.12689(11) 0.10881(12) 0.0171(4) Uani 1 1 d .
H1A H 0.2995 0.1510 0.1014 0.021 Uiso 1 1 calc R
C9 C 0.28398(11) 0.26678(11) 0.14988(12) 0.0182(4) Uani 1 1 d .
C3 C 0.19579(12) 0.09938(12) 0.21196(13) 0.0221(5) Uani 1 1 d .
C20 C 0.31615(14) 0.03345(12) -0.05538(14) 0.0287(6) Uani 1 1 d .
C38 C 0.45688(12) 0.14432(13) 0.32174(14) 0.0260(5) Uani 1 1 d .
H38A H 0.4820 0.1057 0.3240 0.031 Uiso 1 1 calc R
C12 C 0.27629(11) 0.35858(11) 0.02895(12) 0.0191(5) Uani 1 1 d .
C37 C 0.40159(12) 0.14664(12) 0.27363(13) 0.0217(5) Uani 1 1 d .
C22 C 0.11691(13) 0.07166(13) 0.06615(14) 0.0276(6) Uani 1 1 d .
C36 C 0.36316(12) 0.20319(12) 0.27182(12) 0.0209(5) Uani 1 1 d .
C28 C 0.23734(13) 0.19215(12) 0.35572(13) 0.0245(5) Uani 1 1 d .
C21 C 0.17121(12) 0.04187(12) 0.04513(13) 0.0235(5) Uani 1 1 d .
C16 C 0.33445(13) 0.00333(12) 0.06502(14) 0.0254(5) Uani 1 1 d .
C7 C 0.16134(15) -0.00167(15) 0.26229(16) 0.0358(6) Uani 1 1 d .
H7A H 0.1683 -0.0467 0.2720 0.043 Uiso 1 1 calc R
C4 C 0.14101(13) 0.12902(14) 0.23267(15) 0.0303(6) Uani 1 1 d .
H4A H 0.1334 0.1738 0.2223 0.036 Uiso 1 1 calc R
C42 C 0.38601(12) 0.08765(12) 0.22734(14) 0.0248(5) Uani 1 1 d .
H42A H 0.4194 0.0547 0.2382 0.037 Uiso 1 1 calc R
H42B H 0.3838 0.0998 0.1759 0.037 Uiso 1 1 calc R
H42C H 0.3446 0.0699 0.2376 0.037 Uiso 1 1 calc R
C15 C 0.29595(12) 0.03861(11) 0.01327(13) 0.0218(5) Uani 1 1 d .
C8 C 0.20520(13) 0.03326(13) 0.22662(14) 0.0261(5) Uani 1 1 d .
H8A H 0.2419 0.0119 0.2121 0.031 Uiso 1 1 calc R
C41 C 0.38442(14) 0.25731(12) 0.31532(13) 0.0257(5) Uani 1 1 d .
C23 C 0.06180(13) 0.03917(16) 0.07881(16) 0.0356(7) Uani 1 1 d .
C39 C 0.47720(13) 0.19591(14) 0.36677(14) 0.0284(6) Uani 1 1 d .
C17 C 0.39031(14) -0.02774(13) 0.05290(17) 0.0325(6) Uani 1 1 d .
C25 C 0.10865(15) -0.05843(14) 0.04395(15) 0.0357(7) Uani 1 1 d .
C33 C 0.27641(14) 0.13044(13) 0.36450(14) 0.0269(5) Uani 1 1 d .
H33A H 0.2706 0.1102 0.4113 0.040 Uiso 1 1 calc R
H33B H 0.3218 0.1408 0.3628 0.040 Uiso 1 1 calc R
H33C H 0.2622 0.1002 0.3251 0.040 Uiso 1 1 calc R
C18 C 0.40951(15) -0.02768(14) -0.01541(19) 0.0378(7) Uani 1 1 d .
C26 C 0.16404(14) -0.02469(13) 0.03411(14) 0.0288(6) Uani 1 1 d .
C40 C 0.44125(14) 0.25227(14) 0.36089(14) 0.0300(6) Uani 1 1 d .
H40A H 0.4559 0.2890 0.3891 0.036 Uiso 1 1 calc R
C44 C 0.35062(17) 0.32208(13) 0.31632(15) 0.0364(7) Uani 1 1 d .
H44A H 0.3751 0.3513 0.3507 0.055 Uiso 1 1 calc R
H44B H 0.3077 0.3157 0.3313 0.055 Uiso 1 1 calc R
H44C H 0.3471 0.3413 0.2676 0.055 Uiso 1 1 calc R
C29 C 0.20274(14) 0.20741(14) 0.41344(14) 0.0304(6) Uani 1 1 d .
H29A H 0.2050 0.1788 0.4540 0.036 Uiso 1 1 calc R
C30 C 0.16532(15) 0.26254(15) 0.41382(15) 0.0337(6) Uani 1 1 d .
C19 C 0.37169(16) 0.00245(14) -0.07017(16) 0.0363(7) Uani 1 1 d .
C34 C 0.12739(18) 0.27705(18) 0.47682(17) 0.0456(8) Uani 1 1 d .
H34A H 0.1037 0.3178 0.4675 0.068 Uiso 1 1 calc R
H34B H 0.1567 0.2813 0.5215 0.068 Uiso 1 1 calc R
H34C H 0.0972 0.2414 0.4823 0.068 Uiso 1 1 calc R
C31 C 0.16313(16) 0.30362(15) 0.35491(15) 0.0378(7) Uani 1 1 d .
H31A H 0.1374 0.3417 0.3549 0.045 Uiso 1 1 calc R
C32 C 0.19680(15) 0.29214(14) 0.29508(14) 0.0328(6) Uani 1 1 d .
C35 C 0.18933(19) 0.34445(15) 0.23748(16) 0.0443(8) Uani 1 1 d .
H35A H 0.1604 0.3784 0.2519 0.066 Uiso 1 1 calc R
H35B H 0.1714 0.3253 0.1912 0.066 Uiso 1 1 calc R
H35C H 0.2313 0.3636 0.2319 0.066 Uiso 1 1 calc R
C5 C 0.09739(15) 0.09386(17) 0.26837(18) 0.0412(7) Uani 1 1 d .
H5A H 0.0602 0.1147 0.2824 0.049 Uiso 1 1 calc R
C6 C 0.10786(16) 0.02850(17) 0.28362(19) 0.0443(8) Uani 1 1 d .
H6A H 0.0783 0.0046 0.3087 0.053 Uiso 1 1 calc R
C43 C 0.53662(15) 0.19074(17) 0.41980(17) 0.0400(7) Uani 1 1 d .
H43A H 0.5431 0.2316 0.4469 0.060 Uiso 1 1 calc R
H43B H 0.5737 0.1823 0.3933 0.060 Uiso 1 1 calc R
H43C H 0.5317 0.1549 0.4538 0.060 Uiso 1 1 calc R
C24 C 0.05808(15) -0.02678(16) 0.06815(16) 0.0393(8) Uani 1 1 d .
C52 C 0.0000 0.2843(3) 0.2500 0.0684(16) Uiso 1 2 d S
C51 C 0.0000 0.3538(4) 0.2500 0.089(2) Uiso 1 2 d S
C54 C 0.0328(4) 0.2864(4) 0.1316(5) 0.061(2) Uiso 0.50 1 d P
C55 C 0.0387(4) 0.3497(4) 0.1318(5) 0.063(2) Uiso 0.50 1 d P
C56 C 0.0275(4) 0.3866(5) 0.1944(5) 0.065(2) Uiso 0.50 1 d P
C53 C 0.0134(3) 0.2547(3) 0.1901(4) 0.0290(14) Uiso 0.50 1 d P
C57 C 0.0125(8) 0.2464(8) 0.1709(9) 0.102(6) Uiso 0.50 1 d P

loop_
_atom_site_aniso_label
_atom_site_aniso_U_11
_atom_site_aniso_U_22
_atom_site_aniso_U_33
_atom_site_aniso_U_23
_atom_site_aniso_U_13
_atom_site_aniso_U_12
P1 0.0231(3) 0.0175(3) 0.0128(3) 0.0013(2) 0.0025(2) 0.0027(2)
B1 0.0224(13) 0.0179(12) 0.0160(11) 0.0016(9) 0.0013(10) -0.0037(10)
F2 0.0174(7) 0.0275(7) 0.0209(7) 0.0064(5) -0.0002(5) -0.0010(5)
F4 0.0253(8) 0.0342(8) 0.0244(7) 0.0082(6) -0.0074(6) -0.0065(6)
F1 0.0197(7) 0.0271(7) 0.0258(7) 0.0090(6) 0.0052(6) -0.0014(6)
F14 0.0504(11) 0.0234(8) 0.0412(10) -0.0048(7) 0.0072(8) -0.0101(7)
F5 0.0499(10) 0.0273(8) 0.0218(7) 0.0028(6) 0.0034(7) 0.0086(7)
F3 0.0265(8) 0.0401(9) 0.0312(8) 0.0145(7) -0.0090(6) -0.0164(7)
F9 0.0763(13) 0.0327(9) 0.0181(8) -0.0017(6) 0.0052(8) 0.0118(9)
F12 0.0384(11) 0.0737(14) 0.0563(12) 0.0247(11) -0.0051(9) -0.0357(10)
F6 0.0473(11) 0.0388(10) 0.0560(12) -0.0032(8) -0.0119(9) 0.0177(8)
F7 0.0435(11) 0.0463(11) 0.0816(15) -0.0208(10) 0.0227(11) 0.0088(9)
F13 0.0646(13) 0.0339(9) 0.0425(10) 0.0095(8) -0.0089(9) -0.0292(9)
F8 0.0939(17) 0.0456(11) 0.0458(11) -0.0086(9) 0.0415(12) 0.0081(11)
C11 0.0189(11) 0.0195(11) 0.0149(10) -0.0007(8) 0.0001(8) 0.0004(9)
C13 0.0240(12) 0.0228(12) 0.0203(11) 0.0014(9) 0.0008(9) -0.0072(9)
C10 0.0207(11) 0.0171(10) 0.0183(11) -0.0003(8) 0.0053(9) -0.0006(9)
C2 0.0190(11) 0.0166(10) 0.0183(11) 0.0021(8) 0.0014(8) 0.0012(8)
C14 0.0221(12) 0.0236(11) 0.0164(10) -0.0006(9) -0.0036(9) -0.0010(9)
C27 0.0336(14) 0.0257(12) 0.0145(11) 0.0007(9) 0.0061(9) 0.0085(10)
C1 0.0165(10) 0.0169(10) 0.0178(10) 0.0029(8) 0.0009(8) 0.0007(8)
C9 0.0243(12) 0.0171(10) 0.0132(10) 0.0013(8) 0.0026(8) 0.0017(9)
C3 0.0221(12) 0.0265(12) 0.0177(11) 0.0028(9) 0.0023(9) -0.0020(9)
C20 0.0444(16) 0.0191(12) 0.0229(12) -0.0021(9) 0.0057(11) -0.0015(11)
C38 0.0227(12) 0.0324(13) 0.0232(12) 0.0041(10) 0.0035(10) 0.0003(10)
C12 0.0227(12) 0.0194(11) 0.0151(10) 0.0001(8) 0.0021(9) -0.0026(9)
C37 0.0235(12) 0.0243(12) 0.0179(11) 0.0025(9) 0.0048(9) -0.0007(9)
C22 0.0268(13) 0.0326(14) 0.0219(12) 0.0073(10) -0.0045(10) -0.0072(11)
C36 0.0246(12) 0.0237(12) 0.0141(10) 0.0018(9) 0.0001(9) -0.0004(9)
C28 0.0302(13) 0.0254(12) 0.0184(11) 0.0012(9) 0.0047(10) 0.0046(10)
C21 0.0262(12) 0.0272(12) 0.0159(11) 0.0053(9) -0.0030(9) -0.0085(10)
C16 0.0340(14) 0.0183(11) 0.0238(12) -0.0036(9) 0.0029(10) -0.0003(10)
C7 0.0406(16) 0.0306(14) 0.0370(15) 0.0079(12) 0.0079(13) -0.0075(12)
C4 0.0274(14) 0.0339(14) 0.0308(14) 0.0081(11) 0.0085(11) 0.0040(11)
C42 0.0250(12) 0.0241(12) 0.0251(12) 0.0007(10) 0.0016(10) 0.0046(10)
C15 0.0295(13) 0.0151(10) 0.0208(11) -0.0031(8) 0.0029(9) -0.0051(9)
C8 0.0278(13) 0.0255(13) 0.0252(12) 0.0024(10) 0.0042(10) -0.0023(10)
C41 0.0379(15) 0.0232(12) 0.0155(11) 0.0013(9) 0.0010(10) -0.0026(10)
C23 0.0237(13) 0.0521(18) 0.0301(14) 0.0136(13) -0.0013(11) -0.0063(12)
C39 0.0240(13) 0.0416(15) 0.0192(12) 0.0046(10) 0.0006(10) -0.0057(11)
C17 0.0326(15) 0.0228(13) 0.0408(16) -0.0057(11) -0.0027(12) 0.0032(11)
C25 0.0450(17) 0.0336(15) 0.0258(13) 0.0116(11) -0.0086(12) -0.0211(13)
C33 0.0354(14) 0.0264(13) 0.0201(12) 0.0056(9) 0.0082(10) 0.0071(11)
C18 0.0343(15) 0.0263(14) 0.0547(19) -0.0121(13) 0.0146(14) -0.0004(12)
C26 0.0369(15) 0.0286(13) 0.0195(12) 0.0045(10) -0.0027(10) -0.0113(11)
C40 0.0381(15) 0.0334(14) 0.0177(12) -0.0004(10) -0.0003(10) -0.0091(12)
C44 0.0568(19) 0.0244(13) 0.0253(13) -0.0051(10) -0.0079(13) 0.0003(13)
C29 0.0398(15) 0.0339(14) 0.0183(12) 0.0041(10) 0.0078(11) 0.0073(12)
C30 0.0417(16) 0.0395(16) 0.0213(13) -0.0018(11) 0.0105(11) 0.0126(13)
C19 0.0524(18) 0.0255(13) 0.0347(15) -0.0082(11) 0.0210(14) -0.0048(13)
C34 0.057(2) 0.056(2) 0.0270(15) -0.0003(14) 0.0193(14) 0.0202(17)
C31 0.0515(18) 0.0370(15) 0.0266(14) 0.0015(11) 0.0118(13) 0.0240(14)
C32 0.0486(17) 0.0300(14) 0.0204(12) 0.0029(10) 0.0068(11) 0.0155(12)
C35 0.076(2) 0.0338(16) 0.0257(14) 0.0074(12) 0.0166(15) 0.0307(16)
C5 0.0290(15) 0.0502(19) 0.0474(18) 0.0103(14) 0.0178(13) 0.0020(13)
C6 0.0393(17) 0.0503(19) 0.0464(18) 0.0132(15) 0.0191(14) -0.0113(15)
C43 0.0318(15) 0.0542(19) 0.0310(15) 0.0038(13) -0.0097(12) -0.0087(14)
C24 0.0330(15) 0.0523(19) 0.0301(14) 0.0189(13) -0.0084(12) -0.0231(14)

loop_
_atom_type_symbol
_atom_type_description
_atom_type_scat_dispersion_real
_atom_type_scat_dispersion_imag
_atom_type_scat_source
C C 0.0033 0.0016 'International Tables Vol C Tables 4.2.6.8 and 6.1.1.4'
H H 0.0000 0.0000 'International Tables Vol C Tables 4.2.6.8 and 6.1.1.4'
B B 0.0013 0.0007 'International Tables Vol C Tables 4.2.6.8 and 6.1.1.4'
F F 0.0171 0.0103 'International Tables Vol C Tables 4.2.6.8 and 6.1.1.4'
P P 0.1023 0.0942 'International Tables Vol C Tables 4.2.6.8 and 6.1.1.4'

loop_
_geom_angle_atom_site_label_1
_geom_angle_atom_site_label_2
_geom_angle_atom_site_label_3
_geom_angle
_geom_angle_site_symmetry_1
_geom_angle_site_symmetry_3
C9 P1 C27 113.99(11) . .
C9 P1 C36 108.30(11) . .
C27 P1 C36 103.22(11) . .
C9 P1 C2 101.63(10) . .
C27 P1 C2 109.71(12) . .
C36 P1 C2 120.44(11) . .
C21 B1 C1 113.72(19) . .
C21 B1 C15 112.9(2) . .
C1 B1 C15 107.86(19) . .
C21 B1 C12 112.64(19) . 7
C1 B1 C12 102.87(18) . 7
C15 B1 C12 106.05(18) . 7
F2 C11 C10 114.8(2) . .
F2 C11 C12 120.5(2) . .
C10 C11 C12 124.5(2) . .
F3 C13 C12 121.4(2) . .
F3 C13 C14 113.9(2) . .
C12 C13 C14 124.6(2) . .
F1 C10 C11 117.6(2) . .
F1 C10 C9 119.6(2) . .
C11 C10 C9 122.6(2) . .
C1 C2 C3 127.2(2) . .
C1 C2 P1 114.64(17) . .
C3 C2 P1 118.00(17) . .
F4 C14 C9 121.4(2) . .
F4 C14 C13 116.4(2) . .
C9 C14 C13 122.2(2) . .
C32 C27 C28 119.5(2) . .
C32 C27 P1 126.57(19) . .
C28 C27 P1 113.92(18) . .
C2 C1 B1 137.0(2) . .
C10 C9 C14 113.9(2) . .
C10 C9 P1 118.84(18) . .
C14 C9 P1 127.22(18) . .
C4 C3 C8 118.4(2) . .
C4 C3 C2 121.9(2) . .
C8 C3 C2 119.6(2) . .
F9 C20 C19 114.8(2) . .
F9 C20 C15 120.8(3) . .
C19 C20 C15 124.4(3) . .
C37 C38 C39 122.8(2) . .
C13 C12 C11 112.0(2) . .
C13 C12 B1 127.6(2) . 7
C11 C12 B1 120.2(2) . 7
C38 C37 C36 118.7(2) . .
C38 C37 C42 117.1(2) . .
C36 C37 C42 124.2(2) . .
F10 C22 C23 116.5(3) . .
F10 C22 C21 119.0(2) . .
C23 C22 C21 124.4(3) . .
C37 C36 C41 119.2(2) . .
C37 C36 P1 124.00(18) . .
C41 C36 P1 116.48(19) . .
C29 C28 C27 119.0(2) . .
C29 C28 C33 115.4(2) . .
C27 C28 C33 125.6(2) . .
C22 C21 C26 113.4(2) . .
C22 C21 B1 120.8(2) . .
C26 C21 B1 125.8(2) . .
F5 C16 C17 115.6(2) . .
F5 C16 C15 119.5(2) . .
C17 C16 C15 124.9(2) . .
C6 C7 C8 120.4(3) . .
C5 C4 C3 120.7(3) . .
C20 C15 C16 112.3(2) . .
C20 C15 B1 126.1(2) . .
C16 C15 B1 121.5(2) . .
C7 C8 C3 120.5(3) . .
C40 C41 C36 119.0(2) . .
C40 C41 C44 115.6(2) . .
C36 C41 C44 125.4(2) . .
F11 C23 C24 120.0(3) . .
F11 C23 C22 120.6(3) . .
C24 C23 C22 119.4(3) . .
C40 C39 C38 117.6(2) . .
C40 C39 C43 121.2(3) . .
C38 C39 C43 121.2(3) . .
F6 C17 C18 120.1(3) . .
F6 C17 C16 120.5(3) . .
C18 C17 C16 119.5(3) . .
F13 C25 C24 119.9(3) . .
F13 C25 C26 120.1(3) . .
C24 C25 C26 120.1(3) . .
F7 C18 C19 120.7(3) . .
F7 C18 C17 120.6(3) . .
C19 C18 C17 118.7(3) . .
F14 C26 C25 115.0(2) . .
F14 C26 C21 121.4(2) . .
C25 C26 C21 123.6(3) . .
C39 C40 C41 122.5(2) . .
C30 C29 C28 122.3(2) . .
C31 C30 C29 118.0(2) . .
C31 C30 C34 121.0(3) . .
C29 C30 C34 120.9(3) . .
F8 C19 C18 120.2(3) . .
F8 C19 C20 120.0(3) . .
C18 C19 C20 119.8(3) . .
C30 C31 C32 123.3(3) . .
C31 C32 C27 117.9(2) . .
C31 C32 C35 114.7(2) . .
C27 C32 C35 127.4(2) . .
C6 C5 C4 120.2(3) . .
C7 C6 C5 119.6(3) . .
F12 C24 C25 120.6(3) . .
F12 C24 C23 120.4(3) . .
C25 C24 C23 119.0(3) . .
C53 C52 C53 125.1(8) . 2
C53 C52 C51 117.4(4) . .
C53 C52 C51 117.4(4) 2 .
C53 C52 C57 125.2(7) . 2
C53 C52 C57 3.5(8) 2 2
C51 C52 C57 117.2(6) . 2
C53 C52 C57 3.5(8) . .
C53 C52 C57 125.2(7) 2 .
C51 C52 C57 117.2(6) . .
C57 C52 C57 125.6(12) 2 .
C56 C51 C56 122.8(10) 2 .
C56 C51 C52 118.6(5) 2 .
C56 C51 C52 118.6(5) . .
C57 C54 C55 135.8(12) . .
C57 C54 C53 16.1(9) . .
C55 C54 C53 120.6(8) . .
C54 C55 C56 120.6(9) . .
C51 C56 C55 117.2(8) . .
C52 C53 C54 123.7(7) . .
C54 C57 C52 107.7(12) . .

loop_
_geom_bond_atom_site_label_1
_geom_bond_atom_site_label_2
_geom_bond_distance
_geom_bond_site_symmetry_2
P1 C9 1.821(2) .
P1 C27 1.826(2) .
P1 C36 1.829(2) .
P1 C2 1.859(2) .
B1 C21 1.634(4) .
B1 C1 1.657(3) .
B1 C15 1.660(4) .
B1 C12 1.678(3) 7
F2 C11 1.351(3) .
F4 C14 1.341(3) .
F1 C10 1.339(3) .
F14 C26 1.347(4) .
F5 C16 1.344(3) .
F3 C13 1.341(3) .
F9 C20 1.349(3) .
F12 C24 1.344(3) .
F6 C17 1.343(3) .
F7 C18 1.343(3) .
F13 C25 1.348(3) .
F8 C19 1.341(3) .
F10 C22 1.345(3) .
F11 C23 1.341(4) .
C11 C10 1.376(3) .
C11 C12 1.397(3) .
C13 C12 1.380(3) .
C13 C14 1.391(3) .
C10 C9 1.389(3) .
C2 C1 1.345(3) .
C2 C3 1.496(3) .
C14 C9 1.390(3) .
C27 C32 1.414(4) .
C27 C28 1.420(3) .
C3 C4 1.391(4) .
C3 C8 1.394(4) .
C20 C19 1.381(4) .
C20 C15 1.386(4) .
C38 C37 1.385(3) .
C38 C39 1.386(4) .
C12 B1 1.678(3) 7
C37 C36 1.412(3) .
C37 C42 1.499(3) .
C22 C23 1.377(4) .
C22 C21 1.386(4) .
C36 C41 1.416(3) .
C28 C29 1.391(4) .
C28 C33 1.508(3) .
C21 C26 1.387(4) .
C16 C17 1.374(4) .
C16 C15 1.389(4) .
C7 C6 1.377(5) .
C7 C8 1.389(4) .
C4 C5 1.388(4) .
C41 C40 1.389(4) .
C41 C44 1.508(4) .
C23 C24 1.369(5) .
C39 C40 1.379(4) .
C39 C43 1.505(4) .
C17 C18 1.368(4) .
C25 C24 1.361(5) .
C25 C26 1.382(4) .
C18 C19 1.366(5) .
C29 C30 1.378(4) .
C30 C31 1.375(4) .
C30 C34 1.511(4) .
C31 C32 1.396(4) .
C32 C35 1.509(4) .
C5 C6 1.384(5) .
C52 C53 1.321(8) .
C52 C53 1.321(8) 2
C52 C51 1.427(10) .
C52 C57 1.703(16) 2
C52 C57 1.703(16) .
C51 C56 1.404(10) 2
C51 C56 1.404(10) .
C54 C57 1.205(18) .
C54 C55 1.304(12) .
C54 C53 1.363(12) .
C55 C56 1.425(13) .
